data_4029528
loop_
_publ_author_name
'Yoneda, Tetsuya'
'Tabata, Hidetsugu'
'Nakagomi, Jun'
'Tasaka, Tomohiko'
'Oshitari, Tetsuta'
'Takahashi, Hideyo'
'Natsugari, Hideaki'

_publ_section_title
;
 N-Benzoyl- and N-Sulfonyl-1,5-benzodiazepines: Comparison of Their
 Atropisomeric and Conformational Properties.
;
_journal_issue 12
_journal_name_full 'The Journal of organic chemistry'
_journal_page_first 5717
_journal_page_last 5727
_journal_paper_doi 10.1021/jo5008509
_journal_volume 79
_journal_year 2014
_chemical_absolute_configuration 'CHOOSE rm ad rmad syn or unk'
_chemical_formula_moiety 'C12 H18 N2 O2 S'
_chemical_formula_sum 'C12 H18 N2 O2 S'
_chemical_formula_weight 254.35
_space_group_IT_number 19
_symmetry_cell_setting orthorhombic
_symmetry_Int_Tables_number 19
_symmetry_space_group_name_Hall 'P 2ac 2ab'
_symmetry_space_group_name_H-M 'P 21 21 21'
_atom_sites_solution_hydrogens geom
_atom_sites_solution_primary direct
_atom_sites_solution_secondary difmap
_cell_angle_alpha 90.0000
_cell_angle_beta 90.0000
_cell_angle_gamma 90.0000
_cell_formula_units_Z 4
_cell_length_a 9.1971(3)
_cell_length_b 10.6801(3)
_cell_length_c 12.7121(3)
_cell_measurement_reflns_used 7976
_cell_measurement_temperature 173
_cell_measurement_theta_max 67.89
_cell_measurement_theta_min 3.48
_cell_volume 1248.66(6)
_computing_cell_refinement 'RAPID AUTO'
_computing_data_collection 'RAPID AUTO (Rigaku, ????)'
_computing_data_reduction 'RAPID AUTO'
_computing_molecular_graphics 'CrystalStructure 4.0'
_computing_publication_material 'CrystalStructure 4.0 (Rigaku, 2010)'
_computing_structure_refinement 'CRYSTALS (Carruthers, et al., 1999)'
_computing_structure_solution 'SIR92 (Altomare, et al., 1994)'
_diffrn_ambient_temperature 173
_diffrn_detector_area_resol_mean 10.000
_diffrn_measured_fraction_theta_full 0.999
_diffrn_measured_fraction_theta_max 0.999
_diffrn_measurement_device_type 'Rigaku R-AXIS RAPID'
_diffrn_measurement_method \w
_diffrn_radiation_type 'Cu K\a'
_diffrn_radiation_wavelength 1.54187
_diffrn_reflns_av_R_equivalents 0.0339
_diffrn_reflns_limit_h_max 10
_diffrn_reflns_limit_h_min -11
_diffrn_reflns_limit_k_max 12
_diffrn_reflns_limit_k_min -12
_diffrn_reflns_limit_l_max 15
_diffrn_reflns_limit_l_min -15
_diffrn_reflns_number 12863
_diffrn_reflns_theta_full 68.09
_diffrn_reflns_theta_max 68.10
_diffrn_standards_number 0
_exptl_absorpt_coefficient_mu 2.247
_exptl_absorpt_correction_T_max 0.799
_exptl_absorpt_correction_T_min 0.686
_exptl_absorpt_correction_type multi-scan
_exptl_absorpt_process_details 'ABSCOR (Rigaku, 1995)'
_exptl_crystal_colour colorless
_exptl_crystal_density_diffrn 1.353
_exptl_crystal_density_method 'not measured'
_exptl_crystal_description block
_exptl_crystal_F_000 544.00
_exptl_crystal_size_max 0.200
_exptl_crystal_size_mid 0.150
_exptl_crystal_size_min 0.100
_refine_diff_density_max 0.382
_refine_diff_density_min -0.423
_refine_ls_abs_structure_details 'Flack, H. D. (1983), Acta Cryst. A39, 876-881.  943 Friedel Pairs'
_refine_ls_abs_structure_Flack 0.00(2)
_refine_ls_extinction_method none
_refine_ls_goodness_of_fit_ref 1.105
_refine_ls_hydrogen_treatment mixed
_refine_ls_number_parameters 200
_refine_ls_number_reflns 2261
_refine_ls_R_factor_gt 0.0339
_refine_ls_shift/su_max 0.011
_refine_ls_structure_factor_coef Fsqd
_refine_ls_weighting_details 'w = 1/[0.0010Fo^2^ + 1.0000\s(Fo^2^)]/(4Fo^2^)'
_refine_ls_weighting_scheme calc
_refine_ls_wR_factor_ref 0.0926
_reflns_number_gt 2118
_reflns_number_total 2261
_reflns_threshold_expression F^2^>2.0\s(F^2^)
_cod_data_source_file jo5008509_si_003.cif
_cod_data_source_block 120621
_cod_depositor_comments 'Adding full bibliography for 4029521--4029530.cif.'
_cod_original_cell_volume 1248.65(6)
_cod_database_code 4029528

loop_
_symmetry_equiv_pos_site_id
_symmetry_equiv_pos_as_xyz
1 +X,+Y,+Z
2 1/2+X,1/2-Y,-Z
3 -X,1/2+Y,1/2-Z
4 1/2-X,-Y,1/2+Z

loop_
_atom_site_label
_atom_site_type_symbol
_atom_site_fract_x
_atom_site_fract_y
_atom_site_fract_z
_atom_site_U_iso_or_equiv
_atom_site_adp_type
_atom_site_occupancy
_atom_site_symmetry_multiplicity
_atom_site_calc_flag
_atom_site_refinement_flags
S1 S 0.60140(6) 0.18566(5) -0.06973(4) 0.02644(14) Uani 1.0 4 d .
O1 O 0.72724(19) 0.19433(16) -0.13534(12) 0.0378(5) Uani 1.0 4 d .
O2 O 0.45966(19) 0.18811(16) -0.11707(12) 0.0373(5) Uani 1.0 4 d .
N1 N 0.5376(2) 0.10626(16) 0.20356(13) 0.0253(5) Uani 1.0 4 d .
N2 N 0.6160(2) 0.05353(16) -0.00486(12) 0.0232(5) Uani 1.0 4 d .
C1 C 0.6905(3) 0.0740(3) 0.22234(18) 0.0324(7) Uani 1.0 4 d .
C2 C 0.7559(3) -0.0225(3) 0.14912(18) 0.0299(7) Uani 1.0 4 d .
C3 C 0.7603(3) 0.0184(3) 0.03538(17) 0.0301(6) Uani 1.0 4 d .
C4 C 0.4885(3) -0.00373(18) 0.04023(15) 0.0223(6) Uani 1.0 4 d .
C5 C 0.4074(3) -0.08786(19) -0.02029(16) 0.0264(6) Uani 1.0 4 d .
C6 C 0.2803(3) -0.1383(2) 0.02287(19) 0.0286(6) Uani 1.0 4 d .
C7 C 0.2379(3) -0.1070(2) 0.12357(18) 0.0307(7) Uani 1.0 4 d .
C8 C 0.3220(3) -0.0284(2) 0.18472(16) 0.0292(6) Uani 1.0 4 d .
C9 C 0.4499(3) 0.02389(19) 0.14520(16) 0.0232(5) Uani 1.0 4 d .
C10 C 0.4710(3) 0.1610(3) 0.29666(17) 0.0343(7) Uani 1.0 4 d .
C11 C 0.4556(3) -0.1225(3) -0.12988(17) 0.0326(7) Uani 1.0 4 d .
C12 C 0.6109(4) 0.3099(3) 0.02145(19) 0.0335(7) Uani 1.0 4 d .
H1 H 0.700(3) 0.039(3) 0.290(2) 0.029(7) Uiso 1.0 4 d .
H2 H 0.759(3) 0.158(3) 0.219(2) 0.047(8) Uiso 1.0 4 d .
H3 H 0.858(3) -0.037(3) 0.1668(18) 0.030(7) Uiso 1.0 4 d .
H4 H 0.707(3) -0.101(3) 0.1563(19) 0.031(7) Uiso 1.0 4 d .
H5 H 0.7952 -0.0486 -0.0096 0.0364 Uiso 1.0 4 calc R
H6 H 0.8227 0.0910 0.0272 0.0362 Uiso 1.0 4 calc R
H7 H 0.223(3) -0.195(3) -0.0159(19) 0.031(7) Uiso 1.0 4 d .
H8 H 0.155(3) -0.140(3) 0.1518(19) 0.030(7) Uiso 1.0 4 d .
H9 H 0.2941 -0.0107 0.2535 0.0351 Uiso 1.0 4 calc R
H10 H 0.3752 0.1890 0.2782 0.0408 Uiso 1.0 4 calc R
H11 H 0.4643 0.0986 0.3509 0.0413 Uiso 1.0 4 calc R
H12 H 0.5271 0.2306 0.3218 0.0410 Uiso 1.0 4 calc R
H13 H 0.4689 -0.0477 -0.1706 0.0393 Uiso 1.0 4 calc R
H14 H 0.5456 -0.1680 -0.1270 0.0394 Uiso 1.0 4 calc R
H15 H 0.3824 -0.1737 -0.1622 0.0392 Uiso 1.0 4 calc R
H16 H 0.529(3) 0.305(3) 0.0716(19) 0.036(7) Uiso 1.0 4 d .
H17 H 0.605(3) 0.391(3) -0.021(2) 0.041(7) Uiso 1.0 4 d .
H18 H 0.696(4) 0.306(3) 0.059(3) 0.044(8) Uiso 1.0 4 d .

loop_
_atom_site_aniso_label
_atom_site_aniso_U_11
_atom_site_aniso_U_22
_atom_site_aniso_U_33
_atom_site_aniso_U_12
_atom_site_aniso_U_13
_atom_site_aniso_U_23
S1 0.0289(3) 0.0266(3) 0.0238(3) -0.0003(3) 0.0016(3) 0.0043(2)
O1 0.0430(11) 0.0377(9) 0.0329(8) -0.0036(8) 0.0140(8) 0.0073(8)
O2 0.0383(10) 0.0388(9) 0.0347(8) -0.0015(9) -0.0094(8) 0.0096(8)
N1 0.0265(11) 0.0277(9) 0.0217(8) 0.0001(8) -0.0019(8) -0.0038(7)
N2 0.0211(10) 0.0266(10) 0.0219(8) -0.0017(8) 0.0003(7) 0.0012(7)
C1 0.0313(14) 0.0405(13) 0.0256(11) 0.0045(12) -0.0046(10) -0.0042(10)
C2 0.0248(13) 0.0336(13) 0.0312(12) 0.0035(11) -0.0020(11) 0.0032(10)
C3 0.0246(13) 0.0345(13) 0.0313(12) 0.0038(10) 0.0030(10) 0.0021(10)
C4 0.0234(12) 0.0209(10) 0.0225(10) 0.0013(9) -0.0009(9) 0.0023(7)
C5 0.0278(12) 0.0230(10) 0.0285(10) 0.0033(10) -0.0053(10) -0.0008(9)
C6 0.0262(13) 0.0219(10) 0.0377(12) -0.0021(9) -0.0074(10) -0.0009(9)
C7 0.0225(13) 0.0275(12) 0.0421(13) -0.0016(10) 0.0047(11) 0.0081(10)
C8 0.0343(14) 0.0268(11) 0.0265(11) 0.0011(10) 0.0055(10) 0.0022(9)
C9 0.0249(12) 0.0212(10) 0.0234(10) 0.0022(9) -0.0006(9) 0.0031(9)
C10 0.0373(15) 0.0378(13) 0.0278(11) 0.0045(11) 0.0012(11) -0.0072(10)
C11 0.0329(14) 0.0356(13) 0.0294(11) 0.0004(11) -0.0029(10) -0.0100(10)
C12 0.0396(15) 0.0243(11) 0.0366(12) -0.0009(13) 0.0007(13) -0.0013(10)

loop_
_atom_type_symbol
_atom_type_description
_atom_type_scat_dispersion_real
_atom_type_scat_dispersion_imag
_atom_type_scat_source
C C 0.0181 0.0091
;
International Tables for Crystallography
(1992, Vol. C, Tables 4.2.6.8 and 6.1.1.4)
;
H H 0.0000 0.0000
;
International Tables for Crystallography
(1992, Vol. C, Table 6.1.1.4)
;
O O 0.0492 0.0322
;
International Tables for Crystallography
(1992, Vol. C, Tables 4.2.6.8 and 6.1.1.4)
;
N N 0.0311 0.0180
;
International Tables for Crystallography
(1992, Vol. C, Tables 4.2.6.8 and 6.1.1.4)
;
S S 0.3331 0.5567
;
International Tables for Crystallography
(1992, Vol. C, Tables 4.2.6.8 and 6.1.1.4)
;

loop_
_geom_angle_atom_site_label_1
_geom_angle_atom_site_label_2
_geom_angle_atom_site_label_3
_geom_angle
_geom_angle_publ_flag
O1 S1 O2 119.29(10) yes
O1 S1 N2 106.42(10) yes
O1 S1 C12 107.13(12) yes
O2 S1 N2 107.51(10) yes
O2 S1 C12 107.87(12) yes
N2 S1 C12 108.21(10) yes
C1 N1 C9 119.26(18) yes
C1 N1 C10 111.41(18) yes
C9 N1 C10 116.08(19) yes
S1 N2 C3 117.94(15) yes
S1 N2 C4 119.89(15) yes
C3 N2 C4 119.17(17) yes
N1 C1 C2 116.2(2) yes
C1 C2 C3 113.8(2) yes
N2 C3 C2 112.45(19) yes
N2 C4 C5 119.21(18) yes
N2 C4 C9 119.46(18) yes
C5 C4 C9 121.32(19) yes
C4 C5 C6 118.5(2) yes
C4 C5 C11 120.6(2) yes
C6 C5 C11 120.9(2) yes
C5 C6 C7 120.4(2) yes
C6 C7 C8 120.8(3) yes
C7 C8 C9 120.8(2) yes
N1 C9 C4 119.04(19) yes
N1 C9 C8 122.96(19) yes
C4 C9 C8 117.94(19) yes
N1 C1 H1 109.3(15) no
N1 C1 H2 110.4(15) no
C2 C1 H1 104.9(15) no
C2 C1 H2 107.8(15) no
H1 C1 H2 108(2) no
C1 C2 H3 110.6(14) no
C1 C2 H4 110.8(15) no
C3 C2 H3 103.8(14) no
C3 C2 H4 111.0(15) no
H3 C2 H4 107(3) no
N2 C3 H5 106.358 no
N2 C3 H6 106.980 no
C2 C3 H5 111.093 no
C2 C3 H6 110.440 no
H5 C3 H6 109.335 no
C5 C6 H7 120.6(15) no
C7 C6 H7 118.9(15) no
C6 C7 H8 120.5(15) no
C8 C7 H8 118.7(15) no
C7 C8 H9 119.861 no
C9 C8 H9 119.300 no
N1 C10 H10 108.215 no
N1 C10 H11 109.415 no
N1 C10 H12 110.860 no
H10 C10 H11 109.441 no
H10 C10 H12 109.443 no
H11 C10 H12 109.443 no
C5 C11 H13 109.312 no
C5 C11 H14 110.018 no
C5 C11 H15 109.168 no
H13 C11 H14 109.444 no
H13 C11 H15 109.442 no
H14 C11 H15 109.442 no
S1 C12 H16 110.1(15) no
S1 C12 H17 106.4(15) no
S1 C12 H18 110.1(18) no
H16 C12 H17 111(2) no
H16 C12 H18 109(3) no
H17 C12 H18 111(3) no

loop_
_geom_bond_atom_site_label_1
_geom_bond_atom_site_label_2
_geom_bond_distance
_geom_bond_publ_flag
S1 O1 1.4296(18) yes
S1 O2 1.4360(18) yes
S1 N2 1.6400(18) yes
S1 C12 1.764(3) yes
N1 C1 1.467(4) yes
N1 C9 1.405(3) yes
N1 C10 1.455(3) yes
N2 C3 1.471(3) yes
N2 C4 1.441(3) yes
C1 C2 1.513(4) yes
C2 C3 1.511(4) yes
C4 C5 1.399(3) yes
C4 C9 1.412(3) yes
C5 C6 1.399(4) yes
C5 C11 1.508(3) yes
C6 C7 1.379(4) yes
C7 C8 1.381(4) yes
C8 C9 1.396(4) yes
C1 H1 0.95(3) no
C1 H2 1.10(3) no
C2 H3 0.98(3) no
C2 H4 0.96(3) no
C3 H5 0.970 no
C3 H6 0.970 no
C6 H7 0.94(3) no
C7 H8 0.91(3) no
C8 H9 0.930 no
C10 H10 0.960 no
C10 H11 0.960 no
C10 H12 0.960 no
C11 H13 0.960 no
C11 H14 0.960 no
C11 H15 0.960 no
C12 H16 0.99(3) no
C12 H17 1.02(3) no
C12 H18 0.92(3) no

loop_
_geom_contact_atom_site_label_1
_geom_contact_atom_site_label_2
_geom_contact_distance
_geom_contact_publ_flag
_geom_contact_site_symmetry_2
S1 C5 3.480(3) no .
S1 C9 3.520(3) no .
O1 C3 2.887(3) no .
O2 C4 2.875(3) no .
O2 C5 3.230(3) no .
O2 C11 3.322(3) no .
N1 N2 2.803(3) no .
N1 C3 3.106(3) no .
N1 C12 3.247(3) no .
N2 C1 2.976(3) no .
N2 C11 2.870(3) no .
C1 C4 3.082(4) no .
C1 C8 3.593(4) no .
C2 C4 2.829(4) no .
C2 C9 2.858(4) no .
C3 C5 3.511(4) no .
C3 C9 3.179(4) no .
C3 C12 3.408(4) no .
C4 C7 2.766(4) no .
C4 C12 3.541(3) no .
C5 C8 2.795(3) no .
C6 C9 2.802(4) no .
C8 C10 2.828(4) no .
O1 C1 3.473(3) no 4_654
O1 C2 3.302(3) no 4_654
O1 C10 3.409(3) no 2_555
O2 C12 3.430(4) no 2_455
C1 O1 3.473(3) no 4_655
C2 O1 3.302(3) no 4_655
C10 O1 3.409(3) no 2_455
C12 O2 3.430(4) no 2_555
S1 H5 3.1658 no .
S1 H6 2.5854 no .
S1 H13 3.0563 no .
O1 H5 3.1111 no .
O1 H6 2.5019 no .
O1 H13 3.5396 no .
O1 H16 3.41(3) no .
O1 H17 2.78(3) no .
O1 H18 2.75(3) no .
O2 H13 2.6100 no .
O2 H16 2.78(3) no .
O2 H17 2.82(3) no .
O2 H18 3.36(3) no .
N1 H3 3.36(3) no .
N1 H4 2.78(3) no .
N1 H6 3.4537 no .
N1 H9 2.6417 no .
N1 H16 2.70(3) no .
N1 H18 3.17(3) no .
N2 H2 3.33(3) no .
N2 H3 3.27(3) no .
N2 H4 2.76(3) no .
N2 H13 2.7275 no .
N2 H14 2.9033 no .
N2 H16 2.96(3) no .
N2 H18 2.91(3) no .
C1 H5 3.3667 no .
C1 H6 2.7685 no .
C1 H10 3.2278 no .
C1 H11 2.6578 no .
C1 H12 2.5794 no .
C1 H16 3.46(3) no .
C1 H18 3.23(3) no .
C3 H1 3.30(3) no .
C3 H2 2.77(3) no .
C3 H14 3.4820 no .
C3 H18 3.14(3) no .
C4 H4 2.70(3) no .
C4 H5 2.9302 no .
C4 H6 3.2397 no .
C4 H7 3.26(3) no .
C4 H9 3.2481 no .
C4 H13 2.7268 no .
C4 H14 2.8058 no .
C4 H15 3.2970 no .
C4 H16 3.34(3) no .
C5 H4 3.56(3) no .
C5 H5 3.5940 no .
C5 H8 3.24(3) no .
C6 H9 3.2349 no .
C6 H13 3.1610 no .
C6 H14 3.1114 no .
C6 H15 2.5607 no .
C8 H7 3.24(3) no .
C8 H10 2.6540 no .
C8 H11 2.8311 no .
C9 H1 2.96(3) no .
C9 H2 3.32(3) no .
C9 H4 2.72(3) no .
C9 H8 3.23(3) no .
C9 H10 2.5378 no .
C9 H11 2.7367 no .
C9 H12 3.2279 no .
C9 H16 3.22(3) no .
C10 H1 2.48(3) no .
C10 H2 2.82(3) no .
C10 H9 2.5126 no .
C10 H16 3.29(3) no .
C11 H5 3.5660 no .
C11 H7 2.70(3) no .
C12 H2 3.28(3) no .
C12 H6 3.0436 no .
H1 H3 2.29(4) no .
H1 H4 2.27(4) no .
H1 H6 3.5747 no .
H1 H10 3.3935 no .
H1 H11 2.3866 no .
H1 H12 2.6214 no .
H2 H3 2.37(4) no .
H2 H4 2.92(4) no .
H2 H6 2.6082 no .
H2 H11 3.2464 no .
H2 H12 2.6156 no .
H2 H16 3.23(4) no .
H2 H18 2.64(4) no .
H3 H5 2.3194 no .
H3 H6 2.2659 no .
H4 H5 2.3280 no .
H4 H6 2.8360 no .
H5 H14 3.0209 no .
H6 H16 3.5814 no .
H6 H18 2.6008 no .
H7 H8 2.30(4) no .
H7 H13 3.3817 no .
H7 H14 3.2973 no .
H7 H15 2.3775 no .
H8 H9 2.2827 no .
H9 H10 2.2820 no .
H9 H11 2.3128 no .
H9 H12 3.4631 no .
H10 H16 3.2286 no .
H12 H16 3.2781 no .
S1 H1 3.50(3) no 4_654
S1 H6 3.5431 no 2_455
O1 H1 2.75(3) no 4_654
O1 H3 3.12(3) no 4_654
O1 H4 2.89(3) no 4_654
O1 H10 2.5888 no 2_555
O1 H15 3.1028 no 3_654
O1 H16 2.89(3) no 2_555
O2 H2 2.79(3) no 2_455
O2 H3 3.60(3) no 4_654
O2 H6 2.9083 no 2_455
O2 H8 3.16(3) no 4_554
O2 H9 3.4269 no 4_554
O2 H14 3.5985 no 3_654
O2 H15 3.4875 no 3_654
O2 H18 2.54(3) no 2_455
N2 H1 3.26(3) no 4_654
C1 H5 3.4213 no 4_655
C1 H13 3.4277 no 4_655
C1 H14 3.2514 no 4_655
C2 H7 3.48(3) no 2_545
C2 H10 3.4353 no 3_645
C2 H13 3.4962 no 4_655
C2 H15 3.4505 no 2_545
C3 H1 3.19(3) no 4_654
C3 H7 3.48(3) no 2_545
C3 H16 3.39(3) no 2_555
C3 H17 3.32(3) no 2_555
C4 H12 3.3385 no 3_645
C5 H9 3.5798 no 4_554
C5 H12 3.2384 no 3_645
C5 H17 3.52(3) no 2_455
C6 H5 3.3506 no 2_445
C6 H10 3.4661 no 4_554
C6 H11 3.1659 no 4_554
C6 H12 2.9990 no 3_645
C6 H14 3.2695 no 2_445
C6 H17 3.10(3) no 2_455
C7 H2 3.21(3) no 3_645
C7 H12 2.8567 no 3_645
C7 H14 2.9840 no 2_445
C7 H17 2.92(3) no 2_455
C8 H12 2.9253 no 3_645
C8 H13 3.3463 no 4_555
C8 H15 3.4614 no 4_555
C8 H17 3.23(3) no 2_455
C9 H12 3.1671 no 3_645
C10 H4 3.08(3) no 3_655
C10 H5 3.4828 no 4_655
C10 H7 3.00(3) no 4_555
C10 H15 3.2949 no 4_555
C11 H1 3.44(3) no 4_654
C11 H2 3.28(3) no 4_654
C11 H3 3.54(3) no 4_654
C11 H8 3.14(3) no 2_545
C11 H9 3.0824 no 4_554
C11 H10 3.3359 no 4_554
C12 H6 2.9209 no 2_455
C12 H9 3.5528 no 3_655
C12 H11 3.5534 no 3_655
H1 S1 3.50(3) no 4_655
H1 O1 2.75(3) no 4_655
H1 N2 3.26(3) no 4_655
H1 C3 3.19(3) no 4_655
H1 C11 3.44(3) no 4_655
H1 H5 2.5439 no 4_655
H1 H6 3.3213 no 4_655
H1 H13 3.0857 no 4_655
H1 H14 2.9095 no 4_655
H2 O2 2.79(3) no 2_555
H2 C7 3.21(3) no 3_655
H2 C11 3.28(3) no 4_655
H2 H8 2.83(4) no 3_655
H2 H9 3.5871 no 3_655
H2 H13 3.1057 no 4_655
H2 H14 2.6629 no 4_655
H3 O1 3.12(3) no 4_655
H3 O2 3.60(3) no 4_655
H3 C11 3.54(3) no 4_655
H3 H8 2.94(4) no 1_655
H3 H13 2.7604 no 4_655
H3 H14 3.5301 no 4_655
H3 H15 3.0940 no 2_545
H3 H17 3.32(4) no 2_555
H4 O1 2.89(3) no 4_655
H4 C10 3.08(3) no 3_645
H4 H7 2.82(4) no 2_545
H4 H10 2.5054 no 3_645
H4 H11 3.5719 no 3_645
H4 H12 2.8177 no 3_645
H4 H15 2.8925 no 2_545
H5 C1 3.4213 no 4_654
H5 C6 3.3506 no 2_545
H5 C10 3.4828 no 4_654
H5 H1 2.5439 no 4_654
H5 H7 2.8411 no 2_545
H5 H11 2.8853 no 4_654
H5 H12 3.3232 no 4_654
H5 H16 3.4683 no 2_555
H5 H17 3.3373 no 2_555
H6 S1 3.5431 no 2_555
H6 O2 2.9083 no 2_555
H6 C12 2.9209 no 2_555
H6 H1 3.3213 no 4_654
H6 H16 2.5331 no 2_555
H6 H17 2.6087 no 2_555
H7 C2 3.48(3) no 2_445
H7 C3 3.48(3) no 2_445
H7 C10 3.00(3) no 4_554
H7 H4 2.82(4) no 2_445
H7 H5 2.8411 no 2_445
H7 H10 2.7694 no 4_554
H7 H11 2.6239 no 4_554
H7 H12 3.4654 no 3_645
H7 H12 3.1138 no 4_554
H7 H14 2.8494 no 2_445
H7 H17 3.45(4) no 2_455
H8 O2 3.16(3) no 4_555
H8 C11 3.14(3) no 2_445
H8 H2 2.83(4) no 3_645
H8 H3 2.94(4) no 1_455
H8 H12 3.2535 no 3_645
H8 H13 3.2253 no 4_555
H8 H14 2.3067 no 2_445
H8 H15 3.2033 no 2_445
H8 H17 3.17(4) no 2_455
H9 O2 3.4269 no 4_555
H9 C5 3.5798 no 4_555
H9 C11 3.0824 no 4_555
H9 C12 3.5528 no 3_645
H9 H2 3.5871 no 3_645
H9 H12 3.3540 no 3_645
H9 H13 2.6778 no 4_555
H9 H15 2.7690 no 4_555
H9 H16 3.3888 no 3_645
H9 H18 3.0924 no 3_645
H10 O1 2.5888 no 2_455
H10 C2 3.4353 no 3_655
H10 C6 3.4661 no 4_555
H10 C11 3.3359 no 4_555
H10 H4 2.5054 no 3_655
H10 H7 2.7694 no 4_555
H10 H13 3.5659 no 4_555
H10 H15 2.4927 no 4_555
H11 C6 3.1659 no 4_555
H11 C12 3.5534 no 3_645
H11 H4 3.5719 no 3_655
H11 H5 2.8853 no 4_655
H11 H7 2.6239 no 4_555
H11 H15 3.2920 no 4_555
H11 H16 3.2915 no 3_645
H11 H17 3.1686 no 3_645
H12 C4 3.3385 no 3_655
H12 C5 3.2384 no 3_655
H12 C6 2.9990 no 3_655
H12 C7 2.8567 no 3_655
H12 C8 2.9253 no 3_655
H12 C9 3.1671 no 3_655
H12 H4 2.8177 no 3_655
H12 H5 3.3232 no 4_655
H12 H7 3.4654 no 3_655
H12 H7 3.1138 no 4_555
H12 H8 3.2535 no 3_655
H12 H9 3.3540 no 3_655
H13 C1 3.4277 no 4_654
H13 C2 3.4962 no 4_654
H13 C8 3.3463 no 4_554
H13 H1 3.0857 no 4_654
H13 H2 3.1057 no 4_654
H13 H3 2.7604 no 4_654
H13 H8 3.2253 no 4_554
H13 H9 2.6778 no 4_554
H13 H10 3.5659 no 4_554
H14 O2 3.5985 no 3_644
H14 C1 3.2514 no 4_654
H14 C6 3.2695 no 2_545
H14 C7 2.9840 no 2_545
H14 H1 2.9095 no 4_654
H14 H2 2.6629 no 4_654
H14 H3 3.5301 no 4_654
H14 H7 2.8494 no 2_545
H14 H8 2.3067 no 2_545
H15 O1 3.1028 no 3_644
H15 O2 3.4875 no 3_644
H15 C2 3.4505 no 2_445
H15 C8 3.4614 no 4_554
H15 C10 3.2949 no 4_554
H15 H3 3.0940 no 2_445
H15 H4 2.8925 no 2_445
H15 H8 3.2033 no 2_545
H15 H9 2.7690 no 4_554
H15 H10 2.4927 no 4_554
H15 H11 3.2920 no 4_554
H16 O1 2.89(3) no 2_455
H16 C3 3.39(3) no 2_455
H16 H5 3.4683 no 2_455
H16 H6 2.5331 no 2_455
H16 H9 3.3888 no 3_655
H16 H11 3.2915 no 3_655
H17 C3 3.32(3) no 2_455
H17 C5 3.52(3) no 2_555
H17 C6 3.10(3) no 2_555
H17 C7 2.92(3) no 2_555
H17 C8 3.23(3) no 2_555
H17 H3 3.32(4) no 2_455
H17 H5 3.3373 no 2_455
H17 H6 2.6087 no 2_455
H17 H7 3.45(4) no 2_555
H17 H8 3.17(4) no 2_555
H17 H11 3.1686 no 3_655
H18 O2 2.54(3) no 2_555
H18 H9 3.0924 no 3_655

loop_
_geom_torsion_atom_site_label_1
_geom_torsion_atom_site_label_2
_geom_torsion_atom_site_label_3
_geom_torsion_atom_site_label_4
_geom_torsion
_geom_torsion_publ_flag
O1 S1 N2 C3 40.60(14) no
O1 S1 N2 C4 -159.16(12) no
O2 S1 N2 C3 169.49(11) no
O2 S1 N2 C4 -30.28(15) no
C12 S1 N2 C3 -74.25(15) no
C12 S1 N2 C4 85.99(16) no
C1 N1 C9 C4 -60.7(3) no
C1 N1 C9 C8 122.1(2) no
C9 N1 C1 C2 19.4(3) no
C10 N1 C1 C2 158.99(17) no
C10 N1 C9 C4 161.59(17) no
C10 N1 C9 C8 -15.6(3) no
S1 N2 C3 C2 132.20(14) no
S1 N2 C4 C5 89.19(19) no
S1 N2 C4 C9 -92.26(18) no
C3 N2 C4 C5 -110.81(19) no
C3 N2 C4 C9 67.7(3) no
C4 N2 C3 C2 -28.2(3) no
N1 C1 C2 C3 62.8(3) no
C1 C2 C3 N2 -56.0(3) no
N2 C4 C5 C6 -177.16(16) no
N2 C4 C5 C11 2.5(3) no
N2 C4 C9 N1 -0.4(3) no
N2 C4 C9 C8 176.95(16) no
C5 C4 C9 N1 178.14(17) no
C5 C4 C9 C8 -4.5(3) no
C9 C4 C5 C6 4.3(3) no
C9 C4 C5 C11 -176.07(17) no
C4 C5 C6 C7 -1.0(3) no
C11 C5 C6 C7 179.35(18) no
C5 C6 C7 C8 -1.9(4) no
C6 C7 C8 C9 1.7(4) no
C7 C8 C9 N1 178.71(19) no
C7 C8 C9 C4 1.5(3) no
